data_4084753
loop_
_publ_author_name
'Han, Feifei'
'Wang, Tongdao'
'Li, Jinhua'
'Zhang, Hong'
'Zhang, Laiying'
'He, Xumin'
'Xia, Haiping'

_publ_section_title
;
 Synthesis, Structure, and Reactivity of an Osmacyclopentene Complex
;
_journal_issue 19
_journal_name_full Organometallics
_journal_page_first 5301
_journal_paper_doi 10.1021/om500616s
_journal_volume 33
_journal_year 2014
_chemical_formula_moiety 'C78 H62 N O Os P4 S, C N S, C4 H8 Cl4'
_chemical_formula_sum 'C83 H70 Cl4 N2 O Os P4 S2'
_chemical_formula_weight 1631.41
_chemical_name_systematic
; 
 ? 
;
_space_group_IT_number 2
_symmetry_cell_setting triclinic
_symmetry_space_group_name_Hall '-P 1'
_symmetry_space_group_name_H-M 'P -1'
_atom_sites_solution_hydrogens geom
_atom_sites_solution_primary direct
_atom_sites_solution_secondary difmap
_audit_creation_method SHELXL-97
_cell_angle_alpha 80.249(4)
_cell_angle_beta 89.522(4)
_cell_angle_gamma 75.278(4)
_cell_formula_units_Z 2
_cell_length_a 13.7115(6)
_cell_length_b 14.1888(7)
_cell_length_c 19.7024(9)
_cell_measurement_reflns_used 4104
_cell_measurement_temperature 173(2)
_cell_measurement_theta_max 21.8980
_cell_measurement_theta_min 3.3310
_cell_volume 3651.3(3)
_computing_cell_refinement 'Bruker FRAMBO'
_computing_data_collection 'Bruker FRAMBO'
_computing_data_reduction 'Bruker SAINT'
_computing_molecular_graphics 'Bruker SHELXTL'
_computing_publication_material 'Bruker SHELXTL'
_computing_structure_refinement 'SHELXL-97 (Sheldrick, 1997)'
_computing_structure_solution 'SHELXS-97 (Sheldrick, 1990)'
_diffrn_ambient_temperature 173(2)
_diffrn_measured_fraction_theta_full 0.998
_diffrn_measured_fraction_theta_max 0.998
_diffrn_measurement_device_type 'multiwire proportional'
_diffrn_measurement_method 'phi and omega scans'
_diffrn_radiation_monochromator graphite
_diffrn_radiation_source 'fine-focus sealed tube'
_diffrn_radiation_type MoK\a
_diffrn_radiation_wavelength 0.71073
_diffrn_reflns_av_R_equivalents 0.0710
_diffrn_reflns_av_sigmaI/netI 0.1030
_diffrn_reflns_limit_h_max 16
_diffrn_reflns_limit_h_min -16
_diffrn_reflns_limit_k_max 16
_diffrn_reflns_limit_k_min -16
_diffrn_reflns_limit_l_max 23
_diffrn_reflns_limit_l_min -23
_diffrn_reflns_number 28941
_diffrn_reflns_theta_full 25.00
_diffrn_reflns_theta_max 25.00
_diffrn_reflns_theta_min 2.95
_exptl_absorpt_coefficient_mu 2.086
_exptl_absorpt_correction_T_max 1.00000
_exptl_absorpt_correction_T_min 0.95057
_exptl_absorpt_correction_type multi-scan
_exptl_absorpt_process_details
; 
CrysAlisPro, Agilent Technologies, 
Version 1.171.36.24 (release 03-12-2012 CrysAlis171 .NET) 
(compiled Dec  3 2012,18:21:49) 
Empirical absorption correction using spherical harmonics, 
 implemented in SCALE3 ABSPACK scaling algorithm. 
;
_exptl_crystal_colour green
_exptl_crystal_density_diffrn 1.484
_exptl_crystal_density_method 'not measured'
_exptl_crystal_description block
_exptl_crystal_F_000 1652
_exptl_crystal_size_max 0.20
_exptl_crystal_size_mid 0.20
_exptl_crystal_size_min 0.10
_refine_diff_density_max 1.801
_refine_diff_density_min -1.169
_refine_diff_density_rms 0.127
_refine_ls_extinction_method none
_refine_ls_goodness_of_fit_ref 1.000
_refine_ls_hydrogen_treatment constr
_refine_ls_matrix_type full
_refine_ls_number_parameters 911
_refine_ls_number_reflns 12833
_refine_ls_number_restraints 181
_refine_ls_restrained_S_all 1.020
_refine_ls_R_factor_all 0.0766
_refine_ls_R_factor_gt 0.0555
_refine_ls_shift/su_max 0.001
_refine_ls_shift/su_mean 0.000
_refine_ls_structure_factor_coef Fsqd
_refine_ls_weighting_details 'calc w=1/[\s^2^(Fo^2^)+(0.0554P)^2^+1.0654P] where P=(Fo^2^+2Fc^2^)/3'
_refine_ls_weighting_scheme calc
_refine_ls_wR_factor_gt 0.1206
_refine_ls_wR_factor_ref 0.1338
_reflns_number_gt 10100
_reflns_number_total 12833
_reflns_threshold_expression >2sigma(I)
_cod_data_source_file om500616s_si_001.cif
_cod_data_source_block 5
_cod_original_sg_symbol_H-M P-1
_cod_database_code 4084753

loop_
_symmetry_equiv_pos_as_xyz
'x, y, z'
'-x, -y, -z'

loop_
_atom_site_label
_atom_site_type_symbol
_atom_site_fract_x
_atom_site_fract_y
_atom_site_fract_z
_atom_site_U_iso_or_equiv
_atom_site_adp_type
_atom_site_occupancy
_atom_site_symmetry_multiplicity
_atom_site_calc_flag
_atom_site_refinement_flags
_atom_site_disorder_assembly
_atom_site_disorder_group
Os1 Os 1.231480(18) 1.259482(19) 0.333973(13) 0.02565(10) Uani 1 1 d . . .
P1 P 1.30109(12) 1.38200(13) 0.26773(9) 0.0274(4) Uani 1 1 d . . .
P2 P 1.14472(13) 1.15571(13) 0.40411(9) 0.0302(4) Uani 1 1 d . . .
P3 P 1.32236(13) 1.06323(13) 0.16986(9) 0.0314(4) Uani 1 1 d . . .
P4 P 0.90697(13) 1.47886(13) 0.27013(10) 0.0318(4) Uani 1 1 d . . .
C1 C 1.2265(5) 1.1983(5) 0.2533(4) 0.0311(16) Uani 1 1 d . . .
H1A H 1.1685 1.2147 0.2250 0.037 Uiso 1 1 calc R . .
C2 C 1.3145(5) 1.1277(5) 0.2392(3) 0.0292(15) Uani 1 1 d . . .
C3 C 1.3894(5) 1.1036(5) 0.2923(4) 0.0327(16) Uani 1 1 d . . .
H3A H 1.4493 1.0558 0.2898 0.039 Uiso 1 1 calc R . .
C4 C 1.1043(5) 1.3556(5) 0.3156(3) 0.0278(15) Uani 1 1 d . . .
C5 C 1.0227(5) 1.4200(5) 0.3038(4) 0.0340(16) Uani 1 1 d . . .
O1 O 1.3737(3) 1.1480(3) 0.3435(2) 0.0332(11) Uani 1 1 d . . .
C111 C 1.3193(5) 1.4793(5) 0.3121(3) 0.0280(15) Uani 1 1 d . . .
C112 C 1.2437(5) 1.5244(5) 0.3523(4) 0.0354(17) Uani 1 1 d . . .
H11A H 1.1828 1.5067 0.3547 0.042 Uiso 1 1 calc R . .
C113 C 1.2580(6) 1.5954(5) 0.3887(4) 0.0430(19) Uani 1 1 d . . .
H11B H 1.2070 1.6255 0.4153 0.052 Uiso 1 1 calc R . .
C114 C 1.3486(6) 1.6211(5) 0.3852(4) 0.049(2) Uani 1 1 d . . .
H11C H 1.3595 1.6668 0.4111 0.058 Uiso 1 1 calc R . .
C115 C 1.4219(6) 1.5804(6) 0.3445(5) 0.051(2) Uani 1 1 d . . .
H11D H 1.4816 1.6004 0.3413 0.061 Uiso 1 1 calc R . .
C116 C 1.4088(6) 1.5097(5) 0.3078(4) 0.0435(19) Uani 1 1 d . . .
H11E H 1.4597 1.4821 0.2800 0.052 Uiso 1 1 calc R . .
C121 C 1.4273(5) 1.3344(5) 0.2381(4) 0.0339(16) Uani 1 1 d . . .
C122 C 1.5015(5) 1.2788(5) 0.2872(4) 0.0426(19) Uani 1 1 d . . .
H12A H 1.4848 1.2644 0.3330 0.051 Uiso 1 1 calc R . .
C123 C 1.6002(6) 1.2446(6) 0.2683(5) 0.057(2) Uani 1 1 d . . .
H12B H 1.6488 1.2049 0.3008 0.069 Uiso 1 1 calc R . .
C124 C 1.6256(7) 1.2698(7) 0.2016(6) 0.070(3) Uani 1 1 d . . .
H12C H 1.6924 1.2495 0.1895 0.084 Uiso 1 1 calc R . .
C125 C 1.5549(7) 1.3237(7) 0.1529(6) 0.073(3) Uani 1 1 d . . .
H12D H 1.5736 1.3400 0.1078 0.088 Uiso 1 1 calc R . .
C126 C 1.4550(6) 1.3546(6) 0.1699(4) 0.052(2) Uani 1 1 d . . .
H12E H 1.4062 1.3888 0.1359 0.062 Uiso 1 1 calc R . .
C131 C 1.2279(5) 1.4529(5) 0.1900(3) 0.0313(16) Uani 1 1 d . . .
C132 C 1.2420(5) 1.5443(5) 0.1598(4) 0.0398(18) Uani 1 1 d . . .
H13A H 1.2870 1.5709 0.1804 0.048 Uiso 1 1 calc R . .
C133 C 1.1897(6) 1.5960(6) 0.0994(4) 0.0443(19) Uani 1 1 d . . .
H13B H 1.2011 1.6562 0.0791 0.053 Uiso 1 1 calc R . .
C134 C 1.1204(6) 1.5581(6) 0.0693(4) 0.0437(19) Uani 1 1 d . . .
H13C H 1.0852 1.5927 0.0288 0.052 Uiso 1 1 calc R . .
C135 C 1.1041(6) 1.4700(6) 0.0994(4) 0.0428(18) Uani 1 1 d . . .
H13D H 1.0558 1.4460 0.0800 0.051 Uiso 1 1 calc R . .
C136 C 1.1579(5) 1.4158(5) 0.1582(4) 0.0355(17) Uani 1 1 d . . .
H13E H 1.1478 1.3544 0.1768 0.043 Uiso 1 1 calc R . .
C211 C 1.0908(5) 1.2000(5) 0.4821(4) 0.0355(17) Uani 1 1 d . . .
C212 C 1.0459(6) 1.3010(6) 0.4803(4) 0.052(2) Uani 1 1 d . . .
H21A H 1.0421 1.3453 0.4392 0.062 Uiso 1 1 calc R . .
C213 C 1.0082(6) 1.3344(7) 0.5382(4) 0.060(2) Uani 1 1 d . . .
H21B H 0.9789 1.4016 0.5359 0.072 Uiso 1 1 calc R . .
C214 C 1.0120(6) 1.2715(6) 0.6002(4) 0.053(2) Uani 1 1 d . . .
H21C H 0.9865 1.2954 0.6396 0.063 Uiso 1 1 calc R . .
C215 C 1.0546(6) 1.1724(6) 0.6020(4) 0.051(2) Uani 1 1 d . . .
H21D H 1.0568 1.1286 0.6432 0.061 Uiso 1 1 calc R . .
C216 C 1.0939(5) 1.1367(6) 0.5446(4) 0.0422(18) Uani 1 1 d . . .
H21E H 1.1229 1.0693 0.5474 0.051 Uiso 1 1 calc R . .
C221 C 1.0372(5) 1.1343(5) 0.3604(4) 0.0349(16) Uani 1 1 d . . .
C222 C 0.9388(5) 1.1601(6) 0.3839(4) 0.048(2) Uani 1 1 d . . .
H22A H 0.9249 1.1935 0.4210 0.058 Uiso 1 1 calc R . .
C223 C 0.8615(6) 1.1346(7) 0.3504(5) 0.063(3) Uani 1 1 d . . .
H22B H 0.7965 1.1493 0.3667 0.076 Uiso 1 1 calc R . .
C224 C 0.8800(6) 1.0894(6) 0.2951(5) 0.053(2) Uani 1 1 d . . .
H22C H 0.8272 1.0748 0.2732 0.064 Uiso 1 1 calc R . .
C225 C 0.9770(6) 1.0640(5) 0.2702(4) 0.046(2) Uani 1 1 d . . .
H22D H 0.9896 1.0326 0.2321 0.056 Uiso 1 1 calc R . .
C226 C 1.0547(5) 1.0871(5) 0.3040(4) 0.0376(17) Uani 1 1 d . . .
H22E H 1.1199 1.0702 0.2882 0.045 Uiso 1 1 calc R . .
C231 C 1.2165(5) 1.0289(5) 0.4385(4) 0.0386(17) Uani 1 1 d . . .
C232 C 1.3147(6) 1.0157(6) 0.4649(4) 0.0436(19) Uani 1 1 d . . .
H23A H 1.3432 1.0691 0.4620 0.052 Uiso 1 1 calc R . .
C233 C 1.3689(6) 0.9212(6) 0.4954(4) 0.060(2) Uani 1 1 d . . .
H23B H 1.4338 0.9117 0.5135 0.071 Uiso 1 1 calc R . .
C234 C 1.3273(8) 0.8417(6) 0.4992(4) 0.061(3) Uani 1 1 d . . .
H23C H 1.3644 0.7787 0.5191 0.074 Uiso 1 1 calc R . .
C235 C 1.2326(8) 0.8557(6) 0.4738(4) 0.057(2) Uani 1 1 d . . .
H23D H 1.2046 0.8019 0.4768 0.069 Uiso 1 1 calc R . .
C236 C 1.1768(6) 0.9479(6) 0.4436(4) 0.0456(19) Uani 1 1 d . . .
H23E H 1.1116 0.9558 0.4265 0.055 Uiso 1 1 calc R . .
C311 C 1.2451(5) 1.1431(5) 0.0976(3) 0.0330(16) Uani 1 1 d . . .
C312 C 1.1473(6) 1.1351(6) 0.0836(4) 0.050(2) Uani 1 1 d . . .
H31A H 1.1193 1.0901 0.1118 0.060 Uiso 1 1 calc R . .
C313 C 1.0942(7) 1.1960(7) 0.0266(4) 0.060(2) Uani 1 1 d . . .
H31B H 1.0296 1.1916 0.0162 0.072 Uiso 1 1 calc R . .
C314 C 1.1348(7) 1.2626(6) -0.0147(4) 0.058(2) Uani 1 1 d . . .
H31C H 1.0983 1.3016 -0.0536 0.070 Uiso 1 1 calc R . .
C315 C 1.2285(6) 1.2726(7) 0.0004(4) 0.057(2) Uani 1 1 d . . .
H31D H 1.2544 1.3200 -0.0270 0.069 Uiso 1 1 calc R . .
C316 C 1.2845(6) 1.2115(6) 0.0570(4) 0.048(2) Uani 1 1 d . . .
H31E H 1.3487 1.2172 0.0672 0.058 Uiso 1 1 calc R . .
C321 C 1.4502(5) 1.0295(5) 0.1410(4) 0.0368(17) Uani 1 1 d . . .
C322 C 1.5155(5) 1.0865(6) 0.1464(4) 0.054(2) Uani 1 1 d . . .
H32A H 1.4972 1.1400 0.1695 0.065 Uiso 1 1 calc R . .
C323 C 1.6082(6) 1.0640(7) 0.1176(5) 0.065(3) Uani 1 1 d . . .
H32B H 1.6519 1.1037 0.1211 0.078 Uiso 1 1 calc R . .
C324 C 1.6384(6) 0.9856(7) 0.0840(4) 0.060(2) Uani 1 1 d . . .
H32C H 1.7019 0.9714 0.0653 0.072 Uiso 1 1 calc R . .
C325 C 1.5732(7) 0.9285(7) 0.0785(6) 0.079(3) Uani 1 1 d . . .
H32D H 1.5915 0.8754 0.0550 0.095 Uiso 1 1 calc R . .
C326 C 1.4800(7) 0.9496(7) 0.1080(5) 0.066(3) Uani 1 1 d . . .
H32E H 1.4369 0.9091 0.1054 0.080 Uiso 1 1 calc R . .
C331 C 1.2786(5) 0.9533(5) 0.1950(4) 0.0347(16) Uani 1 1 d . . .
C332 C 1.2487(6) 0.9048(6) 0.1464(4) 0.0462(19) Uani 1 1 d . . .
H33A H 1.2513 0.9285 0.0996 0.055 Uiso 1 1 calc R . .
C333 C 1.2148(6) 0.8206(6) 0.1683(4) 0.052(2) Uani 1 1 d . . .
H33B H 1.1952 0.7873 0.1362 0.063 Uiso 1 1 calc R . .
C334 C 1.2103(6) 0.7867(6) 0.2376(5) 0.055(2) Uani 1 1 d . . .
H33C H 1.1878 0.7302 0.2520 0.066 Uiso 1 1 calc R . .
C335 C 1.2388(6) 0.8352(6) 0.2859(4) 0.051(2) Uani 1 1 d . . .
H33D H 1.2345 0.8125 0.3326 0.061 Uiso 1 1 calc R . .
C336 C 1.2737(5) 0.9178(5) 0.2642(4) 0.0406(18) Uani 1 1 d . . .
H33E H 1.2942 0.9501 0.2967 0.049 Uiso 1 1 calc R . .
C411 C 0.8116(5) 1.4707(5) 0.3330(3) 0.0301(15) Uani 1 1 d . . .
C412 C 0.8106(5) 1.5158(5) 0.3890(4) 0.0400(18) Uani 1 1 d . . .
H41A H 0.8585 1.5505 0.3938 0.048 Uiso 1 1 calc R . .
C413 C 0.7394(6) 1.5106(6) 0.4389(4) 0.0464(19) Uani 1 1 d . . .
H41B H 0.7392 1.5418 0.4768 0.056 Uiso 1 1 calc R . .
C414 C 0.6683(6) 1.4583(6) 0.4317(4) 0.0462(19) Uani 1 1 d . . .
H41C H 0.6198 1.4546 0.4647 0.055 Uiso 1 1 calc R . .
C415 C 0.6699(5) 1.4118(6) 0.3756(4) 0.0435(19) Uani 1 1 d . . .
H41D H 0.6228 1.3762 0.3709 0.052 Uiso 1 1 calc R . .
C416 C 0.7411(5) 1.4178(5) 0.3262(4) 0.0358(17) Uani 1 1 d . . .
H41E H 0.7417 1.3865 0.2883 0.043 Uiso 1 1 calc R . .
C421 C 0.8947(5) 1.6094(5) 0.2405(4) 0.0331(16) Uani 1 1 d . . .
C422 C 0.8008(5) 1.6776(5) 0.2386(4) 0.046(2) Uani 1 1 d . . .
H42A H 0.7447 1.6570 0.2554 0.056 Uiso 1 1 calc R . .
C423 C 0.7919(6) 1.7757(5) 0.2118(4) 0.049(2) Uani 1 1 d . . .
H42B H 0.7294 1.8212 0.2103 0.059 Uiso 1 1 calc R . .
C424 C 0.8748(6) 1.8068(6) 0.1873(4) 0.051(2) Uani 1 1 d . . .
H42C H 0.8683 1.8729 0.1684 0.061 Uiso 1 1 calc R . .
C425 C 0.9668(6) 1.7400(6) 0.1910(4) 0.049(2) Uani 1 1 d . . .
H42D H 1.0231 1.7616 0.1756 0.059 Uiso 1 1 calc R . .
C426 C 0.9779(5) 1.6415(5) 0.2171(4) 0.0404(18) Uani 1 1 d . . .
H42E H 1.0410 1.5968 0.2189 0.048 Uiso 1 1 calc R . .
C431 C 0.8765(5) 1.4267(5) 0.1983(4) 0.0344(16) Uani 1 1 d . . .
C432 C 0.8090(6) 1.4833(6) 0.1467(4) 0.0451(19) Uani 1 1 d . . .
H43A H 0.7820 1.5504 0.1471 0.054 Uiso 1 1 calc R . .
C433 C 0.7816(6) 1.4403(7) 0.0943(4) 0.057(2) Uani 1 1 d . . .
H43B H 0.7354 1.4784 0.0598 0.068 Uiso 1 1 calc R . .
C434 C 0.8222(6) 1.3416(6) 0.0931(4) 0.048(2) Uani 1 1 d . . .
H43C H 0.8036 1.3127 0.0580 0.058 Uiso 1 1 calc R . .
C435 C 0.8904(6) 1.2859(6) 0.1444(4) 0.0436(19) Uani 1 1 d . . .
H43D H 0.9184 1.2192 0.1434 0.052 Uiso 1 1 calc R . .
C436 C 0.9179(5) 1.3267(5) 0.1967(4) 0.0397(18) Uani 1 1 d . . .
H43E H 0.9639 1.2881 0.2312 0.048 Uiso 1 1 calc R . .
S01 S 1.27415(19) 1.30170(17) 0.44531(11) 0.0598(6) Uani 1 1 d . . .
C01 C 1.3797(9) 1.3129(8) 0.4472(5) 0.083(3) Uani 1 1 d . . .
N01 N 1.4613(8) 1.3349(8) 0.4665(5) 0.104(3) Uani 1 1 d U . .
S02 S 0.8213(3) 1.1407(2) 1.00823(15) 0.0899(9) Uani 1 1 d U . .
C02 C 0.9241(11) 1.0298(11) 1.0779(8) 0.130(4) Uani 1 1 d U . .
N02 N 1.0021(7) 0.9700(7) 1.1005(5) 0.096(2) Uani 1 1 d U . .
C1S C 0.5971(9) 0.8048(10) 0.3793(6) 0.107(4) Uani 1 1 d U . .
H1SA H 0.5463 0.8317 0.4103 0.129 Uiso 1 1 calc R . .
H1SB H 0.6245 0.7355 0.3985 0.129 Uiso 1 1 calc R . .
C2S C 0.6705(10) 0.8490(10) 0.3814(7) 0.118(4) Uani 1 1 d U . .
H2SA H 0.7309 0.8048 0.3678 0.141 Uiso 1 1 calc R . .
H2SB H 0.6815 0.8524 0.4294 0.141 Uiso 1 1 calc R . .
Cl1A Cl 0.5354(2) 0.8100(2) 0.30204(16) 0.0878(8) Uani 1 1 d U . .
Cl1B Cl 0.66423(19) 0.9669(2) 0.33420(16) 0.0856(8) Uani 1 1 d U . .
C3S C 1.544(2) 1.340(3) -0.1003(19) 0.127(3) Uani 0.409(5) 1 d PDU A 1
H3SA H 1.5690 1.2723 -0.0765 0.153 Uiso 0.409(5) 1 calc PR A 1
H3SB H 1.5950 1.3504 -0.1330 0.153 Uiso 0.409(5) 1 calc PR A 1
C4S C 1.558(2) 1.402(3) -0.0444(16) 0.130(3) Uani 0.409(5) 1 d PDU A 1
H4SA H 1.5691 1.4653 -0.0657 0.156 Uiso 0.409(5) 1 calc PR A 1
H4SB H 1.6155 1.3666 -0.0134 0.156 Uiso 0.409(5) 1 calc PR A 1
Cl2A Cl 1.4446(8) 1.3318(9) -0.1537(6) 0.133(3) Uani 0.409(5) 1 d PDU A 1
Cl2B Cl 1.4566(9) 1.4164(10) -0.0050(6) 0.156(3) Uani 0.409(5) 1 d PDU A 1
C5S C 1.5313(17) 1.3173(17) -0.1497(11) 0.123(3) Uani 0.591(5) 1 d PDU A 2
H5SA H 1.5181 1.2547 -0.1545 0.147 Uiso 0.591(5) 1 calc PR A 2
H5SB H 1.5892 1.3228 -0.1772 0.147 Uiso 0.591(5) 1 calc PR A 2
C6S C 1.5672(17) 1.306(2) -0.0724(11) 0.127(3) Uani 0.591(5) 1 d PDU A 2
H6SA H 1.6023 1.3562 -0.0674 0.152 Uiso 0.591(5) 1 calc PR A 2
H6SB H 1.6127 1.2415 -0.0573 0.152 Uiso 0.591(5) 1 calc PR A 2
Cl3A Cl 1.4279(4) 1.4102(5) -0.1911(3) 0.1067(18) Uani 0.591(5) 1 d PDU A 2
Cl3B Cl 1.4648(6) 1.3202(6) -0.0263(4) 0.146(2) Uani 0.591(5) 1 d PDU A 2

loop_
_atom_site_aniso_label
_atom_site_aniso_U_11
_atom_site_aniso_U_22
_atom_site_aniso_U_33
_atom_site_aniso_U_23
_atom_site_aniso_U_13
_atom_site_aniso_U_12
Os1 0.02407(15) 0.02362(15) 0.03005(16) -0.00480(11) 0.00144(10) -0.00748(10)
P1 0.0257(9) 0.0255(9) 0.0329(10) -0.0061(8) 0.0043(7) -0.0097(7)
P2 0.0304(9) 0.0264(10) 0.0339(10) -0.0034(8) 0.0061(8) -0.0088(7)
P3 0.0346(10) 0.0289(10) 0.0325(10) -0.0097(8) 0.0044(8) -0.0086(8)
P4 0.0273(9) 0.0294(10) 0.0374(10) -0.0058(9) 0.0025(8) -0.0048(7)
C1 0.028(4) 0.021(4) 0.043(4) 0.000(3) 0.001(3) -0.009(3)
C2 0.028(4) 0.027(4) 0.036(4) -0.010(3) 0.008(3) -0.012(3)
C3 0.029(4) 0.026(4) 0.039(4) -0.006(3) 0.009(3) -0.001(3)
C4 0.036(4) 0.029(4) 0.025(3) -0.004(3) 0.006(3) -0.020(3)
C5 0.028(4) 0.035(4) 0.038(4) -0.009(3) 0.000(3) -0.007(3)
O1 0.032(3) 0.028(3) 0.038(3) -0.007(2) -0.002(2) -0.003(2)
C111 0.029(4) 0.022(3) 0.035(4) -0.006(3) -0.001(3) -0.010(3)
C112 0.045(4) 0.026(4) 0.038(4) -0.009(3) -0.002(3) -0.010(3)
C113 0.055(5) 0.030(4) 0.042(4) -0.011(4) 0.005(4) -0.004(4)
C114 0.061(5) 0.031(4) 0.054(5) -0.008(4) -0.018(4) -0.012(4)
C115 0.041(5) 0.038(5) 0.081(6) -0.019(5) -0.007(4) -0.018(4)
C116 0.045(4) 0.033(4) 0.053(5) -0.006(4) -0.003(4) -0.013(3)
C121 0.032(4) 0.039(4) 0.041(4) -0.018(4) 0.015(3) -0.020(3)
C122 0.028(4) 0.041(4) 0.064(5) -0.023(4) 0.007(4) -0.008(3)
C123 0.027(4) 0.045(5) 0.106(8) -0.023(5) 0.008(4) -0.013(4)
C124 0.042(5) 0.053(6) 0.123(10) -0.024(6) 0.034(6) -0.025(5)
C125 0.063(7) 0.076(7) 0.087(8) -0.026(6) 0.049(6) -0.025(6)
C126 0.051(5) 0.046(5) 0.062(6) -0.006(4) 0.011(4) -0.020(4)
C131 0.030(4) 0.034(4) 0.029(4) -0.004(3) 0.003(3) -0.006(3)
C132 0.047(4) 0.039(4) 0.040(4) -0.008(4) 0.005(3) -0.023(4)
C133 0.059(5) 0.038(5) 0.035(4) -0.005(4) 0.006(4) -0.013(4)
C134 0.048(5) 0.046(5) 0.034(4) -0.003(4) 0.003(3) -0.010(4)
C135 0.048(5) 0.040(5) 0.040(4) -0.008(4) 0.000(4) -0.010(4)
C136 0.043(4) 0.025(4) 0.036(4) -0.002(3) -0.001(3) -0.006(3)
C211 0.033(4) 0.030(4) 0.048(5) -0.015(4) 0.013(3) -0.011(3)
C212 0.074(6) 0.040(5) 0.034(4) 0.001(4) 0.024(4) -0.007(4)
C213 0.072(6) 0.046(5) 0.055(6) -0.012(5) 0.025(5) -0.004(4)
C214 0.056(5) 0.060(6) 0.043(5) -0.017(5) 0.014(4) -0.011(4)
C215 0.059(5) 0.053(5) 0.033(4) -0.005(4) 0.013(4) -0.004(4)
C216 0.050(5) 0.034(4) 0.041(4) 0.002(4) 0.005(4) -0.012(4)
C221 0.037(4) 0.027(4) 0.041(4) -0.001(3) 0.003(3) -0.011(3)
C222 0.037(4) 0.055(5) 0.046(5) -0.008(4) 0.007(4) -0.001(4)
C223 0.031(5) 0.099(8) 0.059(6) 0.000(6) 0.004(4) -0.024(5)
C224 0.042(5) 0.056(5) 0.064(6) 0.000(5) -0.007(4) -0.023(4)
C225 0.052(5) 0.033(4) 0.054(5) 0.002(4) -0.002(4) -0.019(4)
C226 0.032(4) 0.030(4) 0.054(5) -0.006(4) 0.006(3) -0.015(3)
C231 0.043(4) 0.027(4) 0.042(4) -0.007(3) 0.015(3) -0.002(3)
C232 0.047(5) 0.036(4) 0.044(5) -0.007(4) 0.012(4) -0.004(4)
C233 0.050(5) 0.051(6) 0.058(6) 0.007(5) 0.005(4) 0.011(4)
C234 0.085(7) 0.027(5) 0.052(5) 0.003(4) 0.018(5) 0.016(5)
C235 0.096(7) 0.028(5) 0.044(5) 0.000(4) 0.021(5) -0.014(5)
C236 0.062(5) 0.037(5) 0.039(4) -0.005(4) 0.019(4) -0.016(4)
C311 0.042(4) 0.027(4) 0.030(4) -0.010(3) 0.003(3) -0.005(3)
C312 0.049(5) 0.052(5) 0.052(5) -0.010(4) -0.002(4) -0.020(4)
C313 0.059(6) 0.063(6) 0.051(5) -0.009(5) -0.017(4) -0.003(5)
C314 0.073(6) 0.054(6) 0.032(4) -0.003(4) -0.009(4) 0.009(5)
C315 0.053(5) 0.061(6) 0.048(5) 0.002(5) 0.012(4) -0.003(4)
C316 0.037(4) 0.049(5) 0.054(5) -0.003(4) 0.005(4) -0.008(4)
C321 0.032(4) 0.034(4) 0.038(4) -0.007(3) 0.006(3) 0.003(3)
C322 0.036(4) 0.063(6) 0.072(6) -0.035(5) 0.022(4) -0.015(4)
C323 0.037(5) 0.085(7) 0.076(7) -0.023(6) 0.019(4) -0.017(5)
C324 0.043(5) 0.069(6) 0.054(5) -0.009(5) 0.017(4) 0.008(5)
C325 0.074(7) 0.069(7) 0.102(8) -0.051(6) 0.048(6) -0.010(5)
C326 0.067(6) 0.054(6) 0.091(7) -0.038(6) 0.026(5) -0.022(5)
C331 0.041(4) 0.027(4) 0.035(4) -0.007(3) 0.002(3) -0.006(3)
C332 0.055(5) 0.042(5) 0.046(5) -0.013(4) 0.000(4) -0.016(4)
C333 0.072(6) 0.041(5) 0.056(5) -0.015(4) 0.003(4) -0.031(4)
C334 0.074(6) 0.037(5) 0.061(6) -0.011(4) 0.009(5) -0.023(4)
C335 0.067(6) 0.037(5) 0.049(5) -0.005(4) 0.010(4) -0.013(4)
C336 0.048(5) 0.023(4) 0.049(5) -0.007(4) 0.003(4) -0.007(3)
C411 0.028(4) 0.027(4) 0.033(4) -0.005(3) 0.002(3) -0.003(3)
C412 0.042(4) 0.039(4) 0.044(4) -0.018(4) 0.002(3) -0.011(3)
C413 0.054(5) 0.048(5) 0.040(5) -0.020(4) 0.007(4) -0.010(4)
C414 0.042(5) 0.055(5) 0.039(4) -0.009(4) 0.013(4) -0.008(4)
C415 0.037(4) 0.051(5) 0.044(5) -0.008(4) 0.005(3) -0.015(4)
C416 0.038(4) 0.036(4) 0.035(4) -0.010(3) 0.001(3) -0.011(3)
C421 0.034(4) 0.025(4) 0.036(4) 0.001(3) -0.004(3) -0.004(3)
C422 0.036(4) 0.037(5) 0.064(5) -0.010(4) 0.001(4) -0.006(3)
C423 0.048(5) 0.029(4) 0.059(5) -0.001(4) -0.003(4) 0.009(4)
C424 0.072(6) 0.030(4) 0.052(5) 0.000(4) 0.000(4) -0.021(4)
C425 0.051(5) 0.047(5) 0.056(5) -0.006(4) 0.005(4) -0.026(4)
C426 0.035(4) 0.037(4) 0.049(5) -0.005(4) 0.003(3) -0.011(3)
C431 0.031(4) 0.038(4) 0.036(4) -0.007(3) 0.012(3) -0.011(3)
C432 0.060(5) 0.034(4) 0.037(4) -0.003(4) 0.002(4) -0.008(4)
C433 0.066(6) 0.070(6) 0.033(4) -0.005(5) -0.006(4) -0.018(5)
C434 0.064(5) 0.051(5) 0.038(5) -0.014(4) 0.016(4) -0.027(4)
C435 0.050(5) 0.042(5) 0.046(5) -0.014(4) 0.013(4) -0.021(4)
C436 0.037(4) 0.035(4) 0.045(5) -0.007(4) 0.006(3) -0.006(3)
S01 0.0900(18) 0.0557(14) 0.0453(13) -0.0098(11) -0.0039(12) -0.0387(13)
C01 0.130(10) 0.071(7) 0.048(6) -0.013(5) -0.011(6) -0.022(7)
N01 0.103(3) 0.105(3) 0.106(3) -0.0166(12) 0.0021(10) -0.0272(13)
S02 0.130(2) 0.0808(18) 0.0735(18) -0.0159(15) -0.0138(16) -0.0509(17)
C02 0.127(5) 0.121(5) 0.136(5) -0.007(4) -0.002(4) -0.028(4)
N02 0.095(4) 0.100(4) 0.097(4) -0.010(3) -0.005(3) -0.040(3)
C1S 0.113(6) 0.105(6) 0.103(6) -0.008(4) -0.004(4) -0.030(4)
C2S 0.117(6) 0.124(6) 0.113(6) -0.003(5) -0.007(4) -0.043(5)
Cl1A 0.0793(17) 0.0825(18) 0.109(2) -0.0161(16) -0.0211(15) -0.0332(14)
Cl1B 0.0720(16) 0.0685(16) 0.117(2) 0.0002(16) -0.0177(15) -0.0298(13)
C3S 0.124(4) 0.127(4) 0.130(4) -0.017(3) 0.006(3) -0.034(3)
C4S 0.128(4) 0.131(4) 0.131(4) -0.018(3) 0.003(3) -0.034(3)
Cl2A 0.135(4) 0.126(4) 0.138(4) -0.023(4) 0.005(3) -0.035(4)
Cl2B 0.153(4) 0.163(5) 0.138(4) -0.020(4) 0.013(3) -0.021(4)
C5S 0.118(4) 0.122(4) 0.127(3) -0.016(3) 0.003(3) -0.033(3)
C6S 0.123(3) 0.128(4) 0.129(3) -0.018(3) 0.004(3) -0.035(3)
Cl3A 0.087(3) 0.111(4) 0.121(3) -0.013(3) 0.016(2) -0.029(2)
Cl3B 0.143(4) 0.162(4) 0.137(4) -0.010(3) 0.020(3) -0.059(3)

loop_
_atom_type_symbol
_atom_type_description
_atom_type_scat_dispersion_real
_atom_type_scat_dispersion_imag
_atom_type_scat_source
C C 0.0033 0.0016 'International Tables Vol C Tables 4.2.6.8 and 6.1.1.4'
H H 0.0000 0.0000 'International Tables Vol C Tables 4.2.6.8 and 6.1.1.4'
N N 0.0061 0.0033 'International Tables Vol C Tables 4.2.6.8 and 6.1.1.4'
O O 0.0106 0.0060 'International Tables Vol C Tables 4.2.6.8 and 6.1.1.4'
P P 0.1023 0.0942 'International Tables Vol C Tables 4.2.6.8 and 6.1.1.4'
S S 0.1246 0.1234 'International Tables Vol C Tables 4.2.6.8 and 6.1.1.4'
Cl Cl 0.1484 0.1585 'International Tables Vol C Tables 4.2.6.8 and 6.1.1.4'
Os Os -1.2165 7.6030 'International Tables Vol C Tables 4.2.6.8 and 6.1.1.4'

loop_
_geom_angle_atom_site_label_1
_geom_angle_atom_site_label_2
_geom_angle_atom_site_label_3
_geom_angle
C4 Os1 C1 96.4(3)
C4 Os1 O1 173.8(2)
C1 Os1 O1 77.5(2)
C4 Os1 P2 87.48(18)
C1 Os1 P2 94.23(18)
O1 Os1 P2 94.23(13)
C4 Os1 P1 85.65(18)
C1 Os1 P1 90.35(18)
O1 Os1 P1 93.00(13)
P2 Os1 P1 172.14(6)
C4 Os1 S01 97.5(2)
C1 Os1 S01 165.8(2)
O1 Os1 S01 88.59(13)
P2 Os1 S01 83.86(7)
P1 Os1 S01 93.24(7)
C121 P1 C111 101.7(3)
C121 P1 C131 104.8(3)
C111 P1 C131 102.3(3)
C121 P1 Os1 114.4(2)
C111 P1 Os1 115.9(2)
C131 P1 Os1 116.0(2)
C221 P2 C231 101.6(3)
C221 P2 C211 103.6(3)
C231 P2 C211 102.2(3)
C221 P2 Os1 114.3(2)
C231 P2 Os1 117.3(2)
C211 P2 Os1 115.8(2)
C2 P3 C331 109.9(3)
C2 P3 C321 111.4(3)
C331 P3 C321 109.5(3)
C2 P3 C311 109.0(3)
C331 P3 C311 109.9(3)
C321 P3 C311 107.1(3)
C5 P4 C431 111.3(3)
C5 P4 C411 111.4(3)
C431 P4 C411 107.5(3)
C5 P4 C421 112.0(3)
C431 P4 C421 108.0(3)
C411 P4 C421 106.4(3)
C2 C1 Os1 117.5(5)
C3 C2 C1 112.7(6)
C3 C2 P3 123.0(5)
C1 C2 P3 123.6(5)
O1 C3 C2 118.9(6)
C5 C4 Os1 178.4(6)
C4 C5 P4 159.7(6)
C3 O1 Os1 112.8(4)
C112 C111 C116 118.3(6)
C112 C111 P1 120.0(5)
C116 C111 P1 121.7(5)
C113 C112 C111 120.8(7)
C114 C113 C112 119.4(7)
C115 C114 C113 120.6(7)
C114 C115 C116 120.6(7)
C115 C116 C111 120.2(7)
C122 C121 C126 118.4(7)
C122 C121 P1 117.8(5)
C126 C121 P1 123.7(6)
C123 C122 C121 120.4(8)
C124 C123 C122 119.6(9)
C125 C124 C123 121.0(9)
C124 C125 C126 120.3(9)
C125 C126 C121 120.1(8)
C132 C131 C136 118.0(6)
C132 C131 P1 120.8(5)
C136 C131 P1 121.2(5)
C133 C132 C131 120.8(7)
C132 C133 C134 120.0(7)
C135 C134 C133 119.6(7)
C134 C135 C136 121.2(7)
C135 C136 C131 120.3(7)
C216 C211 C212 117.6(7)
C216 C211 P2 122.2(5)
C212 C211 P2 120.1(6)
C213 C212 C211 120.4(7)
C212 C213 C214 121.9(8)
C215 C214 C213 117.9(8)
C216 C215 C214 121.5(8)
C215 C216 C211 120.7(7)
C226 C221 C222 119.1(6)
C226 C221 P2 118.5(5)
C222 C221 P2 122.4(6)
C221 C222 C223 118.8(8)
C224 C223 C222 121.2(8)
C223 C224 C225 121.1(7)
C224 C225 C226 118.2(8)
C221 C226 C225 121.6(7)
C236 C231 C232 118.9(7)
C236 C231 P2 123.5(6)
C232 C231 P2 117.4(5)
C233 C232 C231 118.9(8)
C234 C233 C232 120.7(8)
C235 C234 C233 119.8(8)
C234 C235 C236 121.1(8)
C235 C236 C231 120.6(8)
C316 C311 C312 120.7(7)
C316 C311 P3 118.2(5)
C312 C311 P3 121.1(6)
C313 C312 C311 117.9(8)
C314 C313 C312 121.1(8)
C313 C314 C315 120.8(8)
C314 C315 C316 119.5(8)
C311 C316 C315 119.8(7)
C322 C321 C326 118.9(7)
C322 C321 P3 121.3(6)
C326 C321 P3 119.6(6)
C321 C322 C323 119.5(8)
C324 C323 C322 122.2(9)
C323 C324 C325 118.4(8)
C324 C325 C326 119.9(8)
C321 C326 C325 121.0(8)
C336 C331 C332 119.7(7)
C336 C331 P3 118.7(5)
C332 C331 P3 121.6(6)
C331 C332 C333 119.4(7)
C334 C333 C332 119.9(7)
C333 C334 C335 120.8(8)
C336 C335 C334 119.4(8)
C335 C336 C331 120.7(7)
C412 C411 C416 119.6(6)
C412 C411 P4 119.1(5)
C416 C411 P4 121.2(5)
C411 C412 C413 121.1(7)
C412 C413 C414 119.3(7)
C415 C414 C413 119.7(7)
C414 C415 C416 120.4(7)
C415 C416 C411 120.0(7)
C426 C421 C422 119.6(6)
C426 C421 P4 119.8(5)
C422 C421 P4 120.5(5)
C423 C422 C421 119.6(7)
C422 C423 C424 120.5(7)
C425 C424 C423 119.5(7)
C424 C425 C426 121.3(7)
C425 C426 C421 119.5(7)
C432 C431 C436 119.6(7)
C432 C431 P4 120.7(6)
C436 C431 P4 119.6(6)
C431 C432 C433 119.8(7)
C434 C433 C432 120.3(8)
C433 C434 C435 119.4(7)
C436 C435 C434 121.2(7)
C435 C436 C431 119.6(7)
C01 S01 Os1 111.4(4)
N01 C01 S01 161.5(10)
N02 C02 S02 159.5(13)
C2S C1S Cl1A 120.5(11)
C1S C2S Cl1B 122.5(11)
C4S C3S Cl2A 137(3)
C3S C4S Cl2B 104(2)
C6S C5S Cl3A 124.8(17)
C5S C6S Cl3B 106.8(16)

loop_
_geom_bond_atom_site_label_1
_geom_bond_atom_site_label_2
_geom_bond_distance
Os1 C4 1.915(7)
Os1 C1 1.946(7)
Os1 O1 2.163(4)
Os1 P2 2.3804(17)
Os1 P1 2.3854(17)
Os1 S01 2.481(2)
P1 C121 1.821(7)
P1 C111 1.822(6)
P1 C131 1.832(7)
P2 C221 1.829(7)
P2 C231 1.833(7)
P2 C211 1.837(7)
P3 C2 1.756(7)
P3 C331 1.802(7)
P3 C321 1.809(7)
P3 C311 1.818(7)
P4 C5 1.677(7)
P4 C431 1.802(7)
P4 C411 1.806(7)
P4 C421 1.810(7)
C1 C2 1.419(9)
C2 C3 1.408(9)
C3 O1 1.266(8)
C4 C5 1.246(9)
C111 C112 1.390(9)
C111 C116 1.398(9)
C112 C113 1.385(9)
C113 C114 1.378(10)
C114 C115 1.355(11)
C115 C116 1.380(10)
C121 C122 1.394(10)
C121 C126 1.395(10)
C122 C123 1.386(10)
C123 C124 1.369(13)
C124 C125 1.354(13)
C125 C126 1.386(11)
C131 C132 1.392(9)
C131 C136 1.402(9)
C132 C133 1.384(10)
C133 C134 1.386(10)
C134 C135 1.362(10)
C135 C136 1.379(9)
C211 C216 1.389(10)
C211 C212 1.403(10)
C212 C213 1.357(10)
C213 C214 1.378(11)
C214 C215 1.372(11)
C215 C216 1.369(10)
C221 C226 1.380(10)
C221 C222 1.402(10)
C222 C223 1.406(11)
C223 C224 1.346(12)
C224 C225 1.395(11)
C225 C226 1.397(9)
C231 C236 1.381(10)
C231 C232 1.404(10)
C232 C233 1.392(10)
C233 C234 1.379(12)
C234 C235 1.350(12)
C235 C236 1.374(11)
C311 C316 1.367(10)
C311 C312 1.408(9)
C312 C313 1.379(11)
C313 C314 1.366(12)
C314 C315 1.369(11)
C315 C316 1.391(11)
C321 C322 1.365(10)
C321 C326 1.372(10)
C322 C323 1.373(10)
C323 C324 1.362(12)
C324 C325 1.367(12)
C325 C326 1.383(12)
C331 C336 1.380(10)
C331 C332 1.389(9)
C332 C333 1.392(10)
C333 C334 1.374(11)
C334 C335 1.377(11)
C335 C336 1.377(10)
C411 C412 1.364(9)
C411 C416 1.386(9)
C412 C413 1.386(10)
C413 C414 1.388(10)
C414 C415 1.378(10)
C415 C416 1.380(10)
C421 C426 1.381(9)
C421 C422 1.397(9)
C422 C423 1.376(10)
C423 C424 1.377(10)
C424 C425 1.366(11)
C425 C426 1.376(10)
C431 C432 1.377(10)
C431 C436 1.392(9)
C432 C433 1.385(10)
C433 C434 1.372(11)
C434 C435 1.375(11)
C435 C436 1.363(10)
S01 C01 1.497(12)
C01 N01 1.311(13)
S02 C02 2.126(15)
C02 N02 1.217(15)
C1S C2S 1.318(14)
C1S Cl1A 1.729(12)
C2S Cl1B 1.753(13)
C3S C4S 1.57(3)
C3S Cl2A 1.77(2)
C4S Cl2B 1.58(2)
C5S C6S 1.58(2)
C5S Cl3A 1.765(19)
C6S Cl3B 1.65(2)
